data_4062457
loop_
_publ_author_name
'Wong, Wai-Yeung'
'Ting, Fai-Lung'
'Lin, Zhenyang'

_publ_section_title
;
 Activation of Tri(2-furyl)phosphine by [Ru~4~(\m-H)~4~(CO)~12~]:
 The First Example of Coordinated Furyl and Furyne Ligands at
 Tetraruthenium Phosphide and Phosphinidene Clusters
;
_journal_issue 24
_journal_name_full Organometallics
_journal_page_first 5100
_journal_page_last 5108
_journal_paper_doi 10.1021/om0341193
_journal_volume 22
_journal_year 2003
_chemical_formula_sum 'C34 H22 O16 P2 Ru4'
_chemical_formula_weight 1152.74
_space_group_IT_number 14
_symmetry_cell_setting monoclinic
_symmetry_space_group_name_Hall '-P 2ybc'
_symmetry_space_group_name_H-M 'P 1 21/c 1'
_cell_angle_alpha 90.00
_cell_angle_beta 109.4390(10)
_cell_angle_gamma 90.00
_cell_formula_units_Z 4
_cell_length_a 13.2376(8)
_cell_length_b 18.2880(11)
_cell_length_c 17.5132(11)
_cell_measurement_temperature 293(2)
_cell_volume 3998.1(4)
_diffrn_ambient_temperature 293(2)
_exptl_crystal_density_diffrn 1.915
_cod_depositor_comments
;
The following automatic conversions were performed:
'_symmetry_cell_setting' value 'Monoclinic' changed to 'monoclinic'
according to '/home/saulius/struct/CIF-dictionaries/cif_core.dic'
dictionary named 'cif_core.dic' version 2.4.1 from 2010-06-29.

Automatic conversion script
Id: cif_fix_enum 1527 2010-12-29 10:47:43Z saulius 
;
_cod_original_sg_symbol_H-M 'P 21/c'
_cod_database_code 4062457

loop_
_symmetry_equiv_pos_as_xyz
'x, y, z'
'-x, y+1/2, -z+1/2'
'-x, -y, -z'
'x, -y-1/2, z-1/2'

loop_
_atom_site_label
_atom_site_type_symbol
_atom_site_fract_x
_atom_site_fract_y
_atom_site_fract_z
_atom_site_U_iso_or_equiv
_atom_site_adp_type
_atom_site_occupancy
_atom_site_symmetry_multiplicity
_atom_site_calc_flag
_atom_site_refinement_flags
_atom_site_disorder_assembly
_atom_site_disorder_group
C1 C 0.1860(2) 0.22181(16) 0.76319(16) 0.0381(6) Uani 1 1 d . . .
C2 C 0.1256(2) 0.36704(15) 0.73150(17) 0.0400(7) Uani 1 1 d . . .
C3 C 0.4352(2) 0.29494(15) 1.07114(17) 0.0381(6) Uani 1 1 d . . .
C4 C 0.2375(2) 0.23370(15) 1.04921(16) 0.0385(6) Uani 1 1 d . . .
C5 C 0.3899(2) 0.30446(16) 0.78630(18) 0.0435(7) Uani 1 1 d . . .
C6 C 0.3340(3) 0.44817(18) 0.8003(2) 0.0536(8) Uani 1 1 d . . .
C7 C 0.5160(3) 0.38745(19) 0.9234(2) 0.0604(9) Uani 1 1 d . . .
C8 C 0.1731(3) 0.50109(18) 0.9235(2) 0.0595(9) Uani 1 1 d . . .
C9 C 0.3230(3) 0.43118(16) 1.06586(19) 0.0529(8) Uani 1 1 d . . .
C10 C 0.1200(3) 0.37906(17) 1.00609(18) 0.0483(8) Uani 1 1 d . . .
C11 C -0.0889(2) 0.34854(16) 0.82604(17) 0.0417(7) Uani 1 1 d . . .
C12 C -0.1427(4) 0.4603(2) 0.8370(3) 0.0982(17) Uani 1 1 d . . .
H12 H -0.1506 0.5109 0.8333 0.118 Uiso 1 1 calc R . .
C13 C -0.1918(4) 0.4170(3) 0.8710(3) 0.0907(16) Uani 1 1 d . . .
H13 H -0.2408 0.4314 0.8957 0.109 Uiso 1 1 calc R . .
C14 C -0.1600(2) 0.34573(18) 0.86475(17) 0.0466(8) Uani 1 1 d . . .
H14 H -0.1837 0.3040 0.8839 0.056 Uiso 1 1 calc R . .
C15 C -0.0519(2) 0.20028(16) 0.85189(17) 0.0397(7) Uani 1 1 d . . .
C16 C -0.0446(3) 0.1369(2) 0.9591(2) 0.0651(10) Uani 1 1 d . . .
H16 H -0.0279 0.1225 1.0129 0.078 Uiso 1 1 calc R . .
C17 C -0.1066(3) 0.0995(2) 0.8966(2) 0.0677(10) Uani 1 1 d . . .
H17 H -0.1405 0.0553 0.8981 0.081 Uiso 1 1 calc R . .
C18 C -0.1112(3) 0.13996(18) 0.8269(2) 0.0610(9) Uani 1 1 d . . .
H18 H -0.1486 0.1271 0.7736 0.073 Uiso 1 1 calc R . .
C19 C -0.0938(2) 0.25674(15) 0.69773(16) 0.0379(6) Uani 1 1 d . . .
C20 C -0.2433(3) 0.24130(19) 0.59741(19) 0.0624(10) Uani 1 1 d . . .
H20 H -0.3158 0.2378 0.5677 0.075 Uiso 1 1 calc R . .
C21 C -0.1660(3) 0.23224(19) 0.56730(19) 0.0644(10) Uani 1 1 d . . .
H21 H -0.1737 0.2214 0.5138 0.077 Uiso 1 1 calc R . .
C22 C -0.0677(3) 0.24223(17) 0.63229(17) 0.0524(8) Uani 1 1 d . . .
H22 H 0.0010 0.2392 0.6294 0.063 Uiso 1 1 calc R . .
C23 C 0.2920(2) 0.07536(14) 0.94323(17) 0.0396(7) Uani 1 1 d . . .
C24 C 0.2350(4) -0.0365(2) 0.9146(3) 0.0973(16) Uani 1 1 d . . .
H24 H 0.2337 -0.0870 0.9078 0.117 Uiso 1 1 calc R . .
C25 C 0.1514(4) 0.0044(3) 0.8973(3) 0.0951(15) Uani 1 1 d . . .
H25 H 0.0806 -0.0114 0.8773 0.114 Uiso 1 1 calc R . .
C26 C 0.1858(2) 0.07735(17) 0.9141(2) 0.0568(9) Uani 1 1 d . . .
H26 H 0.1426 0.1187 0.9064 0.068 Uiso 1 1 calc R . .
C27 C 0.4640(2) 0.11546(15) 1.07680(16) 0.0374(6) Uani 1 1 d . . .
C28 C 0.5989(3) 0.1236(2) 1.19015(19) 0.0645(10) Uani 1 1 d . . .
H28 H 0.6626 0.1386 1.2288 0.077 Uiso 1 1 calc R . .
C29 C 0.5368(3) 0.0710(2) 1.20032(19) 0.0622(10) Uani 1 1 d . . .
H29 H 0.5482 0.0430 1.2468 0.075 Uiso 1 1 calc R . .
C30 C 0.4494(3) 0.06515(18) 1.12733(19) 0.0580(9) Uani 1 1 d . . .
H30 H 0.3926 0.0324 1.1166 0.070 Uiso 1 1 calc R . .
C31 C 0.4702(2) 0.13922(14) 0.91889(17) 0.0382(6) Uani 1 1 d . . .
C32 C 0.6124(3) 0.1631(2) 0.8863(3) 0.0833(12) Uani 1 1 d . . .
H32 H 0.6803 0.1793 0.8895 0.100 Uiso 1 1 calc R . .
C33 C 0.5477(3) 0.1282(2) 0.8258(2) 0.0694(11) Uani 1 1 d . . .
H33 H 0.5601 0.1157 0.7782 0.083 Uiso 1 1 calc R . .
C34 C 0.4550(3) 0.11236(19) 0.84499(19) 0.0601(9) Uani 1 1 d . . .
H34 H 0.3945 0.0878 0.8124 0.072 Uiso 1 1 calc R . .
H1 H 0.198(2) 0.2471(14) 0.9057(15) 0.050(8) Uiso 1 1 d . . .
H2 H 0.400(2) 0.2825(13) 0.9227(15) 0.044(8) Uiso 1 1 d . . .
H3 H 0.341(2) 0.4243(16) 0.9393(17) 0.070(10) Uiso 1 1 d . . .
H4 H 0.142(3) 0.3845(17) 0.8712(18) 0.079(10) Uiso 1 1 d . . .
O1 O 0.19800(19) 0.17082(12) 0.72990(13) 0.0604(6) Uani 1 1 d . . .
O2 O 0.10001(19) 0.40580(12) 0.67703(13) 0.0631(7) Uani 1 1 d . . .
O3 O 0.50957(18) 0.31405(12) 1.12221(13) 0.0603(6) Uani 1 1 d . . .
O4 O 0.19085(19) 0.21278(13) 1.08897(13) 0.0629(6) Uani 1 1 d . . .
O5 O 0.4044(2) 0.27102(13) 0.73645(14) 0.0671(7) Uani 1 1 d . . .
O6 O 0.3147(2) 0.49931(14) 0.76182(17) 0.0870(9) Uani 1 1 d . . .
O7 O 0.6041(2) 0.39677(18) 0.95626(19) 0.1076(11) Uani 1 1 d . . .
O8 O 0.1386(3) 0.55557(14) 0.89889(19) 0.1112(12) Uani 1 1 d . . .
O9 O 0.3785(2) 0.44870(14) 1.12816(14) 0.0863(9) Uani 1 1 d . . .
O10 O 0.0558(2) 0.36603(15) 1.03328(15) 0.0771(8) Uani 1 1 d . . .
O11 O -0.0740(2) 0.41831(15) 0.80584(19) 0.0931(9) Uani 1 1 d . . .
O12 O -0.20321(16) 0.25647(13) 0.67796(12) 0.0600(6) Uani 1 1 d . . .
O13 O -0.00858(18) 0.19902(12) 0.93458(12) 0.0544(6) Uani 1 1 d . . .
O14 O 0.3276(2) 0.00504(13) 0.94473(18) 0.0848(8) Uani 1 1 d . . .
O15 O 0.55605(18) 0.15270(12) 1.11432(12) 0.0600(6) Uani 1 1 d . . .
O16 O 0.56673(19) 0.17301(16) 0.94518(15) 0.0820(8) Uani 1 1 d . . .
P1 P -0.01433(6) 0.27572(4) 0.80098(4) 0.03318(16) Uani 1 1 d . . .
P2 P 0.38387(6) 0.14931(4) 0.97861(4) 0.03152(15) Uani 1 1 d . . .
Ru1 Ru 0.163168(16) 0.303904(11) 0.820990(12) 0.02806(6) Uani 1 1 d . . .
Ru2 Ru 0.315700(16) 0.265292(11) 0.983161(12) 0.02732(5) Uani 1 1 d . . .
Ru3 Ru 0.368471(18) 0.364257(12) 0.868428(13) 0.03456(6) Uani 1 1 d . . .
Ru4 Ru 0.228666(18) 0.405019(11) 0.962512(13) 0.03477(6) Uani 1 1 d . . .

loop_
_atom_site_aniso_label
_atom_site_aniso_U_11
_atom_site_aniso_U_22
_atom_site_aniso_U_33
_atom_site_aniso_U_23
_atom_site_aniso_U_13
_atom_site_aniso_U_12
C1 0.0353(16) 0.0428(16) 0.0331(15) 0.0006(13) 0.0073(12) 0.0068(13)
C2 0.0395(17) 0.0419(17) 0.0377(16) -0.0004(13) 0.0117(13) 0.0051(13)
C3 0.0413(17) 0.0372(15) 0.0366(16) 0.0006(13) 0.0139(13) 0.0038(13)
C4 0.0388(16) 0.0450(16) 0.0297(14) 0.0008(13) 0.0087(13) 0.0012(13)
C5 0.0403(17) 0.0483(18) 0.0444(18) 0.0097(15) 0.0174(14) 0.0022(14)
C6 0.051(2) 0.051(2) 0.061(2) 0.0108(17) 0.0228(16) -0.0016(16)
C7 0.048(2) 0.064(2) 0.068(2) 0.0122(18) 0.0173(18) -0.0129(17)
C8 0.068(2) 0.0408(19) 0.064(2) -0.0061(17) 0.0141(18) 0.0066(17)
C9 0.062(2) 0.0412(18) 0.052(2) -0.0124(15) 0.0144(17) 0.0089(16)
C10 0.054(2) 0.0523(19) 0.0409(17) -0.0055(14) 0.0194(16) 0.0065(15)
C11 0.0361(16) 0.0453(18) 0.0396(16) -0.0026(13) 0.0069(13) 0.0047(13)
C12 0.082(4) 0.064(3) 0.120(4) -0.033(3) -0.003(3) 0.034(3)
C13 0.064(3) 0.136(5) 0.066(3) -0.037(3) 0.014(2) 0.038(3)
C14 0.0415(18) 0.065(2) 0.0405(17) -0.0019(15) 0.0231(14) 0.0134(15)
C15 0.0334(15) 0.0468(17) 0.0385(16) -0.0008(13) 0.0114(12) -0.0004(13)
C16 0.074(3) 0.074(3) 0.056(2) 0.0188(19) 0.033(2) -0.003(2)
C17 0.066(2) 0.059(2) 0.081(3) 0.010(2) 0.029(2) -0.0155(19)
C18 0.059(2) 0.063(2) 0.054(2) -0.0046(17) 0.0101(17) -0.0170(18)
C19 0.0304(15) 0.0405(16) 0.0395(16) -0.0018(13) 0.0073(12) 0.0043(12)
C20 0.047(2) 0.076(2) 0.047(2) -0.0059(18) -0.0070(17) -0.0023(18)
C21 0.067(3) 0.080(3) 0.0343(18) -0.0130(17) 0.0009(17) 0.005(2)
C22 0.0425(18) 0.071(2) 0.0404(17) -0.0137(16) 0.0100(14) 0.0044(16)
C23 0.0426(17) 0.0288(14) 0.0464(17) -0.0032(12) 0.0135(13) -0.0006(12)
C24 0.124(4) 0.047(2) 0.140(4) -0.037(3) 0.069(4) -0.038(3)
C25 0.058(3) 0.100(4) 0.124(4) -0.032(3) 0.026(3) -0.040(3)
C26 0.0331(17) 0.0416(18) 0.088(2) -0.0088(17) 0.0092(16) -0.0010(14)
C27 0.0354(16) 0.0366(15) 0.0376(15) 0.0030(12) 0.0089(13) 0.0061(12)
C28 0.060(2) 0.081(3) 0.0375(18) 0.0099(18) -0.0038(16) 0.012(2)
C29 0.071(3) 0.068(2) 0.0445(19) 0.0220(17) 0.0159(18) 0.024(2)
C30 0.056(2) 0.058(2) 0.057(2) 0.0184(17) 0.0144(17) 0.0050(17)
C31 0.0351(16) 0.0366(15) 0.0436(16) 0.0004(13) 0.0141(13) 0.0031(12)
C32 0.065(3) 0.113(4) 0.093(3) -0.012(3) 0.055(2) -0.007(2)
C33 0.094(3) 0.069(3) 0.062(2) 0.004(2) 0.049(2) 0.020(2)
C34 0.064(2) 0.074(2) 0.0461(19) -0.0117(17) 0.0235(17) 0.0005(18)
O1 0.0683(16) 0.0546(14) 0.0579(14) -0.0180(12) 0.0205(12) 0.0133(12)
O2 0.0781(18) 0.0603(15) 0.0482(13) 0.0242(11) 0.0174(12) 0.0153(12)
O3 0.0491(14) 0.0667(15) 0.0506(13) -0.0150(11) -0.0027(11) -0.0054(11)
O4 0.0608(15) 0.0900(18) 0.0460(13) 0.0092(12) 0.0284(12) -0.0126(13)
O5 0.0781(18) 0.0759(16) 0.0593(15) -0.0076(13) 0.0388(13) 0.0079(14)
O6 0.096(2) 0.0643(16) 0.105(2) 0.0487(16) 0.0391(17) 0.0120(15)
O7 0.0466(17) 0.132(3) 0.124(2) 0.025(2) 0.0005(17) -0.0314(17)
O8 0.134(3) 0.0432(15) 0.136(3) 0.0165(17) 0.018(2) 0.0288(17)
O9 0.094(2) 0.0788(18) 0.0571(15) -0.0329(14) -0.0138(14) 0.0209(15)
O10 0.0702(18) 0.101(2) 0.0745(17) 0.0008(15) 0.0433(15) 0.0002(15)
O11 0.077(2) 0.0749(19) 0.127(2) 0.0032(18) 0.0333(18) 0.0166(16)
O12 0.0321(12) 0.0934(18) 0.0476(13) -0.0089(12) 0.0040(10) 0.0028(11)
O13 0.0628(15) 0.0594(14) 0.0389(12) 0.0056(10) 0.0141(10) -0.0116(11)
O14 0.081(2) 0.0470(14) 0.128(2) -0.0121(15) 0.0372(17) 0.0062(14)
O15 0.0511(14) 0.0675(15) 0.0462(13) 0.0158(11) -0.0040(10) -0.0079(11)
O16 0.0500(15) 0.132(2) 0.0730(17) -0.0337(16) 0.0320(13) -0.0284(15)
P1 0.0284(4) 0.0398(4) 0.0303(4) -0.0019(3) 0.0084(3) 0.0034(3)
P2 0.0302(4) 0.0304(4) 0.0326(4) 0.0012(3) 0.0087(3) 0.0027(3)
Ru1 0.02772(11) 0.03019(11) 0.02587(11) 0.00021(9) 0.00840(8) 0.00337(8)
Ru2 0.02814(11) 0.02831(11) 0.02537(11) 0.00148(8) 0.00873(8) 0.00166(8)
Ru3 0.03317(13) 0.03553(12) 0.03675(13) 0.00549(10) 0.01402(10) -0.00236(9)
Ru4 0.04081(13) 0.02868(12) 0.03423(12) -0.00472(9) 0.01168(10) 0.00320(9)

loop_
_geom_bond_atom_site_label_1
_geom_bond_atom_site_label_2
_geom_bond_distance
_geom_bond_site_symmetry_2
_geom_bond_publ_flag
C1 O1 1.139(3) . ?
C1 Ru1 1.890(3) . ?
C2 O2 1.145(3) . ?
C2 Ru1 1.876(3) . ?
C3 O3 1.142(3) . ?
C3 Ru2 1.884(3) . ?
C4 O4 1.140(3) . ?
C4 Ru2 1.881(3) . ?
C5 O5 1.134(3) . ?
C5 Ru3 1.902(3) . ?
C6 O6 1.131(3) . ?
C6 Ru3 1.903(3) . ?
C7 O7 1.128(4) . ?
C7 Ru3 1.916(3) . ?
C8 O8 1.120(4) . ?
C8 Ru4 1.939(3) . ?
C9 O9 1.140(3) . ?
C9 Ru4 1.887(3) . ?
C10 O10 1.129(4) . ?
C10 Ru4 1.899(4) . ?
C11 C14 1.332(4) . ?
C11 O11 1.356(4) . ?
C11 P1 1.797(3) . ?
C12 C13 1.289(6) . ?
C12 O11 1.429(5) . ?
C13 C14 1.385(5) . ?
C15 C18 1.340(4) . ?
C15 O13 1.369(3) . ?
C15 P1 1.800(3) . ?
C16 C17 1.320(5) . ?
C16 O13 1.357(4) . ?
C17 C18 1.410(5) . ?
C19 C22 1.329(4) . ?
C19 O12 1.372(3) . ?
C19 P1 1.797(3) . ?
C20 C21 1.307(5) . ?
C20 O12 1.360(3) . ?
C21 C22 1.427(4) . ?
C23 C26 1.327(4) . ?
C23 O14 1.367(3) . ?
C23 P2 1.786(3) . ?
C24 C25 1.287(6) . ?
C24 O14 1.388(5) . ?
C25 C26 1.409(5) . ?
C27 C30 1.335(4) . ?
C27 O15 1.359(3) . ?
C27 P2 1.803(3) . ?
C28 C29 1.314(5) . ?
C28 O15 1.367(3) . ?
C29 C30 1.414(4) . ?
C31 C34 1.335(4) . ?
C31 O16 1.355(3) . ?
C31 P2 1.797(3) . ?
C32 C33 1.289(5) . ?
C32 O16 1.370(4) . ?
C33 C34 1.407(5) . ?
P1 Ru1 2.3154(7) . ?
P2 Ru2 2.3168(7) . ?
Ru1 Ru3 2.7913(3) . ?
Ru1 Ru2 2.9707(3) . ?
Ru1 Ru4 2.9806(3) . ?
Ru2 Ru4 2.7768(3) . ?
Ru2 Ru3 2.9556(3) . ?
Ru3 Ru4 2.9539(3) . ?
